data_4336200
loop_
_publ_author_name
'Jonathan A. Kitchen'
'Juan Olgu\'in'
'Rafal Kulmaczewski'
'Nicholas G. White'
'Victoria A. Milway'
'Guy N. L. Jameson'
'Jeffery L. Tallon'
'Sally Brooker'

_publ_section_title
;
 Effect of N4-Substituent Choice on Spin Crossover in Dinuclear Iron(II)
 Complexes of Bis-Terdentate 1,2,4-Triazole-Based Ligands
;
_journal_name_full 'Inorganic Chemistry'
_journal_page_first 11185
_journal_page_last 11199
_journal_paper_doi 10.1021/ic4014416
_journal_volume 52
_journal_year 2013
_chemical_formula_sum 'C20 H38 Cl3 N3'
_chemical_formula_weight 426.88
_chemical_name_systematic
; 
 ? 
;
_space_group_IT_number 2
_symmetry_cell_setting triclinic
_symmetry_space_group_name_Hall '-P 1'
_symmetry_space_group_name_H-M 'P -1'
_atom_sites_solution_hydrogens geom
_atom_sites_solution_primary direct
_atom_sites_solution_secondary difmap
_audit_creation_method SHELXL-97
_cell_angle_alpha 94.275(4)
_cell_angle_beta 91.936(4)
_cell_angle_gamma 112.067(3)
_cell_formula_units_Z 2
_cell_length_a 6.8867(4)
_cell_length_b 7.9366(5)
_cell_length_c 22.8316(14)
_cell_measurement_temperature 89(2)
_cell_volume 1150.69(12)
_computing_structure_refinement 'SHELXL-97 (Sheldrick, 1997)'
_computing_structure_solution 'SHELXS-97 (Sheldrick, 1990)'
_diffrn_ambient_temperature 89(2)
_diffrn_measured_fraction_theta_full 0.962
_diffrn_measured_fraction_theta_max 0.962
_diffrn_measurement_device_type 'Bruker Kappa Apex II area detector'
_diffrn_measurement_method '\f and \w scans'
_diffrn_radiation_monochromator graphite
_diffrn_radiation_source 'fine-focus sealed tube'
_diffrn_radiation_type MoK\a
_diffrn_radiation_wavelength 0.71073
_diffrn_reflns_av_R_equivalents 0.0361
_diffrn_reflns_av_sigmaI/netI 0.0414
_diffrn_reflns_limit_h_max 8
_diffrn_reflns_limit_h_min -8
_diffrn_reflns_limit_k_max 9
_diffrn_reflns_limit_k_min -9
_diffrn_reflns_limit_l_max 28
_diffrn_reflns_limit_l_min -28
_diffrn_reflns_number 14082
_diffrn_reflns_theta_full 26.40
_diffrn_reflns_theta_max 26.40
_diffrn_reflns_theta_min 0.90
_exptl_absorpt_coefficient_mu 0.408
_exptl_absorpt_correction_T_max 0.9681
_exptl_absorpt_correction_T_min 0.8704
_exptl_absorpt_correction_type multi-scan
_exptl_absorpt_process_details 'SCALE(Bruker, 2004)'
_exptl_crystal_colour Colourless
_exptl_crystal_density_diffrn 1.232
_exptl_crystal_description Rod
_exptl_crystal_F_000 460
_exptl_crystal_size_max 0.35
_exptl_crystal_size_mid 0.13
_exptl_crystal_size_min 0.08
_refine_diff_density_max 0.569
_refine_diff_density_min -0.342
_refine_diff_density_rms 0.094
_refine_ls_extinction_method none
_refine_ls_goodness_of_fit_ref 1.090
_refine_ls_hydrogen_treatment constr
_refine_ls_matrix_type full
_refine_ls_number_parameters 236
_refine_ls_number_reflns 4533
_refine_ls_number_restraints 0
_refine_ls_restrained_S_all 1.090
_refine_ls_R_factor_all 0.0596
_refine_ls_R_factor_gt 0.0401
_refine_ls_shift/su_max 0.000
_refine_ls_shift/su_mean 0.000
_refine_ls_structure_factor_coef Fsqd
_refine_ls_weighting_details 'calc w=1/[\s^2^(Fo^2^)+(0.0688P)^2^+0.1237P] where P=(Fo^2^+2Fc^2^)/3'
_refine_ls_weighting_scheme calc
_refine_ls_wR_factor_gt 0.1034
_refine_ls_wR_factor_ref 0.1205
_reflns_number_gt 3550
_reflns_number_total 4533
_reflns_threshold_expression >2sigma(I)
_cod_data_source_file ic4014416_si_002_1.cif
_cod_data_source_block jak_340
_cod_database_code 4336200

loop_
_symmetry_equiv_pos_as_xyz
'x, y, z'
'-x, -y, -z'

loop_
_atom_site_label
_atom_site_type_symbol
_atom_site_fract_x
_atom_site_fract_y
_atom_site_fract_z
_atom_site_U_iso_or_equiv
_atom_site_adp_type
_atom_site_occupancy
_atom_site_symmetry_multiplicity
_atom_site_calc_flag
_atom_site_refinement_flags
Cl1 Cl -0.54680(9) 0.17115(8) 0.19279(2) 0.02494(16) Uani 1 1 d .
Cl2 Cl -0.10845(9) 0.97201(7) 0.12910(2) 0.02792(17) Uani 1 1 d .
N1 N -0.5589(3) 0.5691(2) 0.06180(7) 0.0168(4) Uani 1 1 d .
H1X H -0.6293 0.6367 0.0492 0.020 Uiso 1 1 d .
N2 N -0.6444(3) 0.3923(2) 0.07435(7) 0.0178(4) Uani 1 1 d .
N3 N -0.3015(3) 0.5135(2) 0.09776(7) 0.0137(4) Uani 1 1 d .
C1 C -0.5002(4) 0.1823(3) 0.11589(9) 0.0208(5) Uani 1 1 d .
H1A H -0.3685 0.1635 0.1087 0.025 Uiso 1 1 calc R
H1B H -0.6166 0.0832 0.0925 0.025 Uiso 1 1 calc R
C2 C -0.4840(3) 0.3610(3) 0.09643(8) 0.0153(4) Uani 1 1 d .
C3 C -0.3551(3) 0.6430(3) 0.07477(8) 0.0152(4) Uani 1 1 d .
C4 C -0.2163(3) 0.8291(3) 0.06201(9) 0.0192(5) Uani 1 1 d .
H4A H -0.2976 0.8831 0.0385 0.023 Uiso 1 1 calc R
H4B H -0.1009 0.8216 0.0386 0.023 Uiso 1 1 calc R
C5 C -0.0861(3) 0.5310(3) 0.11637(9) 0.0161(4) Uani 1 1 d .
H5A H 0.0153 0.6259 0.0948 0.019 Uiso 1 1 calc R
H5B H -0.0709 0.4139 0.1050 0.019 Uiso 1 1 calc R
C6 C -0.0300(3) 0.5804(3) 0.18216(9) 0.0166(4) Uani 1 1 d .
H6A H -0.1222 0.4815 0.2043 0.020 Uiso 1 1 calc R
H6B H -0.0513 0.6940 0.1947 0.020 Uiso 1 1 calc R
C7 C 0.1989(3) 0.6074(3) 0.19536(9) 0.0166(4) Uani 1 1 d .
H7A H 0.2166 0.4919 0.1832 0.020 Uiso 1 1 calc R
H7B H 0.2880 0.7018 0.1712 0.020 Uiso 1 1 calc R
C8 C 0.2763(3) 0.6642(3) 0.25974(9) 0.0164(4) Uani 1 1 d .
H8A H 0.1760 0.5804 0.2846 0.020 Uiso 1 1 calc R
H8B H 0.2808 0.7888 0.2704 0.020 Uiso 1 1 calc R
C9 C 0.4941(3) 0.6615(3) 0.27233(9) 0.0175(5) Uani 1 1 d .
H9A H 0.5946 0.7485 0.2483 0.021 Uiso 1 1 calc R
H9B H 0.4903 0.5380 0.2599 0.021 Uiso 1 1 calc R
C10 C 0.5742(3) 0.7108(3) 0.33698(9) 0.0175(5) Uani 1 1 d .
H10A H 0.5930 0.8391 0.3483 0.021 Uiso 1 1 calc R
H10B H 0.4669 0.6323 0.3615 0.021 Uiso 1 1 calc R
C11 C 0.7815(3) 0.6883(3) 0.35011(9) 0.0166(4) Uani 1 1 d .
H11A H 0.8897 0.7690 0.3264 0.020 Uiso 1 1 calc R
H11B H 0.7637 0.5607 0.3379 0.020 Uiso 1 1 calc R
C12 C 0.8584(3) 0.7334(3) 0.41504(9) 0.0170(4) Uani 1 1 d .
H12A H 0.8743 0.8605 0.4273 0.020 Uiso 1 1 calc R
H12B H 0.7506 0.6518 0.4387 0.020 Uiso 1 1 calc R
C13 C 1.0669(3) 0.7134(3) 0.42855(9) 0.0164(4) Uani 1 1 d .
H13A H 1.1744 0.7944 0.4047 0.020 Uiso 1 1 calc R
H13B H 1.0507 0.5861 0.4166 0.020 Uiso 1 1 calc R
C14 C 1.1447(3) 0.7601(3) 0.49358(9) 0.0159(4) Uani 1 1 d .
H14A H 1.1617 0.8876 0.5055 0.019 Uiso 1 1 calc R
H14B H 1.0370 0.6795 0.5175 0.019 Uiso 1 1 calc R
C15 C 1.3523(3) 0.7391(3) 0.50685(9) 0.0166(4) Uani 1 1 d .
H15A H 1.4595 0.8190 0.4827 0.020 Uiso 1 1 calc R
H15B H 1.3348 0.6114 0.4950 0.020 Uiso 1 1 calc R
C16 C 1.4324(3) 0.7860(3) 0.57152(9) 0.0165(4) Uani 1 1 d .
H16A H 1.4494 0.9135 0.5836 0.020 Uiso 1 1 calc R
H16B H 1.3262 0.7053 0.5958 0.020 Uiso 1 1 calc R
C17 C 1.6407(3) 0.7657(3) 0.58379(9) 0.0173(5) Uani 1 1 d .
H17A H 1.7461 0.8457 0.5592 0.021 Uiso 1 1 calc R
H17B H 1.6231 0.6381 0.5717 0.021 Uiso 1 1 calc R
C18 C 1.7251(3) 0.8127(3) 0.64814(9) 0.0176(5) Uani 1 1 d .
H18A H 1.7402 0.9395 0.6606 0.021 Uiso 1 1 calc R
H18B H 1.6221 0.7305 0.6728 0.021 Uiso 1 1 calc R
C19 C 1.9361(3) 0.7956(3) 0.65875(9) 0.0205(5) Uani 1 1 d .
H19A H 2.0383 0.8762 0.6335 0.025 Uiso 1 1 calc R
H19B H 1.9202 0.6683 0.6468 0.025 Uiso 1 1 calc R
C20 C 2.0239(4) 0.8453(3) 0.72273(10) 0.0250(5) Uani 1 1 d .
H20A H 2.0394 0.9708 0.7351 0.030 Uiso 1 1 calc R
H20B H 2.1613 0.8352 0.7264 0.030 Uiso 1 1 calc R
H20C H 1.9275 0.7616 0.7478 0.030 Uiso 1 1 calc R
Cl3 Cl -0.76262(8) 0.79367(7) 0.00809(2) 0.01825(15) Uani 1 1 d .

loop_
_atom_site_aniso_label
_atom_site_aniso_U_11
_atom_site_aniso_U_22
_atom_site_aniso_U_33
_atom_site_aniso_U_23
_atom_site_aniso_U_13
_atom_site_aniso_U_12
Cl1 0.0321(4) 0.0237(3) 0.0186(3) 0.0026(2) 0.0021(2) 0.0100(3)
Cl2 0.0371(4) 0.0193(3) 0.0247(3) -0.0047(2) -0.0111(2) 0.0101(3)
N1 0.0201(10) 0.0205(10) 0.0132(8) -0.0019(7) -0.0018(7) 0.0126(8)
N2 0.0190(10) 0.0197(10) 0.0150(9) -0.0020(7) 0.0007(7) 0.0083(8)
N3 0.0157(10) 0.0147(9) 0.0119(8) -0.0030(7) -0.0024(7) 0.0082(7)
C1 0.0261(13) 0.0183(11) 0.0176(10) -0.0021(8) 0.0016(9) 0.0087(10)
C2 0.0168(11) 0.0189(11) 0.0098(9) -0.0043(8) -0.0008(8) 0.0076(9)
C3 0.0204(12) 0.0200(11) 0.0079(9) -0.0046(8) -0.0009(8) 0.0119(9)
C4 0.0234(12) 0.0173(11) 0.0163(10) -0.0025(8) -0.0008(9) 0.0081(9)
C5 0.0147(11) 0.0190(11) 0.0162(10) -0.0012(8) -0.0024(8) 0.0091(9)
C6 0.0167(11) 0.0204(11) 0.0134(10) -0.0004(8) -0.0035(8) 0.0085(9)
C7 0.0171(12) 0.0201(11) 0.0133(10) -0.0005(8) -0.0010(8) 0.0085(9)
C8 0.0182(12) 0.0176(11) 0.0137(10) -0.0031(8) -0.0027(8) 0.0081(9)
C9 0.0165(12) 0.0199(11) 0.0152(10) -0.0031(8) -0.0033(8) 0.0069(9)
C10 0.0177(12) 0.0202(11) 0.0149(10) -0.0042(8) -0.0032(8) 0.0088(9)
C11 0.0162(11) 0.0186(11) 0.0143(10) -0.0029(8) -0.0025(8) 0.0069(9)
C12 0.0188(12) 0.0178(11) 0.0138(10) -0.0026(8) -0.0026(8) 0.0073(9)
C13 0.0162(11) 0.0184(11) 0.0143(10) -0.0028(8) -0.0027(8) 0.0072(9)
C14 0.0162(11) 0.0157(11) 0.0148(10) -0.0026(8) -0.0019(8) 0.0058(9)
C15 0.0159(11) 0.0178(11) 0.0161(10) -0.0028(8) -0.0022(8) 0.0074(9)
C16 0.0178(12) 0.0172(11) 0.0136(10) -0.0019(8) -0.0021(8) 0.0067(9)
C17 0.0191(12) 0.0178(11) 0.0144(10) -0.0029(8) -0.0022(8) 0.0075(9)
C18 0.0190(12) 0.0187(11) 0.0141(10) -0.0025(8) -0.0031(8) 0.0071(9)
C19 0.0210(12) 0.0232(12) 0.0172(11) -0.0005(9) -0.0034(9) 0.0091(10)
C20 0.0245(13) 0.0281(13) 0.0203(11) 0.0009(9) -0.0071(9) 0.0084(10)
Cl3 0.0216(3) 0.0184(3) 0.0169(3) 0.00067(19) 0.0001(2) 0.0104(2)

loop_
_atom_type_symbol
_atom_type_description
_atom_type_scat_dispersion_real
_atom_type_scat_dispersion_imag
_atom_type_scat_source
C C 0.0033 0.0016 'International Tables Vol C Tables 4.2.6.8 and 6.1.1.4'
H H 0.0000 0.0000 'International Tables Vol C Tables 4.2.6.8 and 6.1.1.4'
N N 0.0061 0.0033 'International Tables Vol C Tables 4.2.6.8 and 6.1.1.4'
Cl Cl 0.1484 0.1585 'International Tables Vol C Tables 4.2.6.8 and 6.1.1.4'

loop_
_geom_angle_atom_site_label_1
_geom_angle_atom_site_label_2
_geom_angle_atom_site_label_3
_geom_angle
C3 N1 N2 112.51(16)
C3 N1 H1X 120.8
N2 N1 H1X 126.5
C2 N2 N1 103.88(17)
C3 N3 C2 106.10(17)
C3 N3 C5 126.06(18)
C2 N3 C5 127.71(17)
C2 C1 Cl1 111.26(14)
C2 C1 H1A 109.4
Cl1 C1 H1A 109.4
C2 C1 H1B 109.4
Cl1 C1 H1B 109.4
H1A C1 H1B 108.0
N2 C2 N3 111.09(18)
N2 C2 C1 123.63(19)
N3 C2 C1 125.27(18)
N1 C3 N3 106.42(18)
N1 C3 C4 124.93(19)
N3 C3 C4 128.54(19)
C3 C4 Cl2 110.54(14)
C3 C4 H4A 109.5
Cl2 C4 H4A 109.5
C3 C4 H4B 109.5
Cl2 C4 H4B 109.5
H4A C4 H4B 108.1
N3 C5 C6 114.03(16)
N3 C5 H5A 108.7
C6 C5 H5A 108.7
N3 C5 H5B 108.7
C6 C5 H5B 108.7
H5A C5 H5B 107.6
C5 C6 C7 109.25(17)
C5 C6 H6A 109.8
C7 C6 H6A 109.8
C5 C6 H6B 109.8
C7 C6 H6B 109.8
H6A C6 H6B 108.3
C8 C7 C6 114.24(17)
C8 C7 H7A 108.7
C6 C7 H7A 108.7
C8 C7 H7B 108.7
C6 C7 H7B 108.7
H7A C7 H7B 107.6
C7 C8 C9 112.15(16)
C7 C8 H8A 109.2
C9 C8 H8A 109.2
C7 C8 H8B 109.2
C9 C8 H8B 109.2
H8A C8 H8B 107.9
C8 C9 C10 113.79(17)
C8 C9 H9A 108.8
C10 C9 H9A 108.8
C8 C9 H9B 108.8
C10 C9 H9B 108.8
H9A C9 H9B 107.7
C11 C10 C9 113.25(17)
C11 C10 H10A 108.9
C9 C10 H10A 108.9
C11 C10 H10B 108.9
C9 C10 H10B 108.9
H10A C10 H10B 107.7
C10 C11 C12 113.09(17)
C10 C11 H11A 109.0
C12 C11 H11A 109.0
C10 C11 H11B 109.0
C12 C11 H11B 109.0
H11A C11 H11B 107.8
C13 C12 C11 113.53(17)
C13 C12 H12A 108.9
C11 C12 H12A 108.9
C13 C12 H12B 108.9
C11 C12 H12B 108.9
H12A C12 H12B 107.7
C12 C13 C14 113.52(17)
C12 C13 H13A 108.9
C14 C13 H13A 108.9
C12 C13 H13B 108.9
C14 C13 H13B 108.9
H13A C13 H13B 107.7
C15 C14 C13 113.29(16)
C15 C14 H14A 108.9
C13 C14 H14A 108.9
C15 C14 H14B 108.9
C13 C14 H14B 108.9
H14A C14 H14B 107.7
C14 C15 C16 113.86(16)
C14 C15 H15A 108.8
C16 C15 H15A 108.8
C14 C15 H15B 108.8
C16 C15 H15B 108.8
H15A C15 H15B 107.7
C17 C16 C15 113.06(17)
C17 C16 H16A 109.0
C15 C16 H16A 109.0
C17 C16 H16B 109.0
C15 C16 H16B 109.0
H16A C16 H16B 107.8
C16 C17 C18 114.17(17)
C16 C17 H17A 108.7
C18 C17 H17A 108.7
C16 C17 H17B 108.7
C18 C17 H17B 108.7
H17A C17 H17B 107.6
C19 C18 C17 112.94(17)
C19 C18 H18A 109.0
C17 C18 H18A 109.0
C19 C18 H18B 109.0
C17 C18 H18B 109.0
H18A C18 H18B 107.8
C18 C19 C20 113.45(18)
C18 C19 H19A 108.9
C20 C19 H19A 108.9
C18 C19 H19B 108.9
C20 C19 H19B 108.9
H19A C19 H19B 107.7
C19 C20 H20A 109.5
C19 C20 H20B 109.5
H20A C20 H20B 109.5
C19 C20 H20C 109.5
H20A C20 H20C 109.5
H20B C20 H20C 109.5

loop_
_geom_bond_atom_site_label_1
_geom_bond_atom_site_label_2
_geom_bond_distance
Cl1 C1 1.798(2)
Cl2 C4 1.793(2)
N1 C3 1.315(3)
N1 N2 1.359(2)
N1 H1X 0.9027
N2 C2 1.313(3)
N3 C3 1.350(3)
N3 C2 1.377(3)
N3 C5 1.481(3)
C1 C2 1.483(3)
C1 H1A 0.9900
C1 H1B 0.9900
C3 C4 1.483(3)
C4 H4A 0.9900
C4 H4B 0.9900
C5 C6 1.522(3)
C5 H5A 0.9900
C5 H5B 0.9900
C6 C7 1.525(3)
C6 H6A 0.9900
C6 H6B 0.9900
C7 C8 1.522(3)
C7 H7A 0.9900
C7 H7B 0.9900
C8 C9 1.526(3)
C8 H8A 0.9900
C8 H8B 0.9900
C9 C10 1.527(3)
C9 H9A 0.9900
C9 H9B 0.9900
C10 C11 1.527(3)
C10 H10A 0.9900
C10 H10B 0.9900
C11 C12 1.527(3)
C11 H11A 0.9900
C11 H11B 0.9900
C12 C13 1.527(3)
C12 H12A 0.9900
C12 H12B 0.9900
C13 C14 1.531(3)
C13 H13A 0.9900
C13 H13B 0.9900
C14 C15 1.524(3)
C14 H14A 0.9900
C14 H14B 0.9900
C15 C16 1.527(3)
C15 H15A 0.9900
C15 H15B 0.9900
C16 C17 1.522(3)
C16 H16A 0.9900
C16 H16B 0.9900
C17 C18 1.528(3)
C17 H17A 0.9900
C17 H17B 0.9900
C18 C19 1.523(3)
C18 H18A 0.9900
C18 H18B 0.9900
C19 C20 1.527(3)
C19 H19A 0.9900
C19 H19B 0.9900
C20 H20A 0.9800
C20 H20B 0.9800
C20 H20C 0.9800

loop_
_geom_hbond_atom_site_label_D
_geom_hbond_atom_site_label_H
_geom_hbond_atom_site_label_A
_geom_hbond_distance_DH
_geom_hbond_distance_HA
_geom_hbond_distance_DA
_geom_hbond_angle_DHA
N1 H1X Cl3 0.90 2.06 2.9559(17) 170.5

loop_
_geom_torsion_atom_site_label_1
_geom_torsion_atom_site_label_2
_geom_torsion_atom_site_label_3
_geom_torsion_atom_site_label_4
_geom_torsion
C3 N1 N2 C2 0.8(2)
N1 N2 C2 N3 -0.1(2)
N1 N2 C2 C1 -178.88(17)
C3 N3 C2 N2 -0.5(2)
C5 N3 C2 N2 -176.47(17)
C3 N3 C2 C1 178.22(18)
C5 N3 C2 C1 2.3(3)
Cl1 C1 C2 N2 -91.9(2)
Cl1 C1 C2 N3 89.5(2)
N2 N1 C3 N3 -1.1(2)
N2 N1 C3 C4 175.28(17)
C2 N3 C3 N1 0.9(2)
C5 N3 C3 N1 176.99(17)
C2 N3 C3 C4 -175.26(19)
C5 N3 C3 C4 0.8(3)
N1 C3 C4 Cl2 114.61(19)
N3 C3 C4 Cl2 -69.8(2)
C3 N3 C5 C6 97.7(2)
C2 N3 C5 C6 -87.0(2)
N3 C5 C6 C7 -176.12(17)
C5 C6 C7 C8 177.92(17)
C6 C7 C8 C9 171.36(17)
C7 C8 C9 C10 -177.83(17)
C8 C9 C10 C11 173.98(18)
C9 C10 C11 C12 -178.66(18)
C10 C11 C12 C13 -179.35(18)
C11 C12 C13 C14 179.57(17)
C12 C13 C14 C15 179.73(17)
C13 C14 C15 C16 179.71(17)
C14 C15 C16 C17 -179.54(17)
C15 C16 C17 C18 179.71(18)
C16 C17 C18 C19 -178.59(18)
C17 C18 C19 C20 179.06(19)
